data_1554447
loop_
_publ_author_name
'Zhou, Chunhui'
'Hu, Jinsong'
'Wang, Yuan'
'Yao, Changguang'
'Chakraborty, Priyanka'
'Li, Huaifeng'
'Guan, Chao'
'Huang, Mei-Hui'
'Huang, Kuo-Wei'

_publ_section_title
;
 Selective carbonylation of benzene to benzaldehyde using a
 phosphorus--nitrogen PN3P--rhodium(i) complex
;
_journal_issue 6
_journal_name_full 'Organic Chemistry Frontiers'
_journal_page_first 721
_journal_paper_doi 10.1039/C8QO00892B
_journal_volume 6
_journal_year 2019
_chemical_formula_sum 'C92 H120 N6 O3 P4 Rh2'
_chemical_formula_weight 1687.64
_space_group_IT_number 15
_space_group_name_Hall '-C 2yc'
_space_group_name_H-M_alt 'C 1 2/c 1'
_symmetry_cell_setting monoclinic
_symmetry_space_group_name_H-M 'C 1 2/c 1'
_atom_sites_solution_hydrogens geom
_atom_sites_solution_primary direct
_atom_sites_solution_secondary difmap
_audit_creation_method SHELXL-97
_audit_update_record
;
2018-06-04 deposited with the CCDC.
2018-11-07 downloaded from the CCDC.
;
_cell_angle_alpha 90.00
_cell_angle_beta 120.9250(10)
_cell_angle_gamma 90.00
_cell_formula_units_Z 4
_cell_length_a 29.2408(9)
_cell_length_b 13.8295(4)
_cell_length_c 25.4214(7)
_cell_measurement_reflns_used 8674
_cell_measurement_temperature 200(2)
_cell_measurement_theta_max 72.2
_cell_measurement_theta_min 3.5
_cell_volume 8818.6(5)
_computing_structure_refinement 'SHELXL-97 (Sheldrick, 1997)'
_computing_structure_solution 'SHELXS-97 (Sheldrick, 1990)'
_diffrn_ambient_temperature 200(2)
_diffrn_measured_fraction_theta_full 0.996
_diffrn_measured_fraction_theta_max 0.996
_diffrn_measurement_device_type bruker-CCD
_diffrn_radiation_monochromator graphite
_diffrn_radiation_source 'fine-focus sealed tube'
_diffrn_radiation_type CuK\a
_diffrn_radiation_wavelength 1.54178
_diffrn_reflns_av_R_equivalents 0.0298
_diffrn_reflns_av_sigmaI/netI 0.0163
_diffrn_reflns_limit_h_max 36
_diffrn_reflns_limit_h_min -33
_diffrn_reflns_limit_k_max 17
_diffrn_reflns_limit_k_min -17
_diffrn_reflns_limit_l_max 29
_diffrn_reflns_limit_l_min -31
_diffrn_reflns_number 79256
_diffrn_reflns_theta_full 72.22
_diffrn_reflns_theta_max 72.22
_diffrn_reflns_theta_min 3.52
_exptl_absorpt_coefficient_mu 4.101
_exptl_crystal_colour red
_exptl_crystal_density_diffrn 1.271
_exptl_crystal_density_method 'not measured'
_exptl_crystal_description block
_exptl_crystal_F_000 3552.0
_refine_diff_density_max 0.434
_refine_diff_density_min -0.581
_refine_diff_density_rms 0.054
_refine_ls_extinction_method none
_refine_ls_goodness_of_fit_ref 1.015
_refine_ls_hydrogen_treatment mixed
_refine_ls_matrix_type full
_refine_ls_number_parameters 500
_refine_ls_number_reflns 8674
_refine_ls_number_restraints 1
_refine_ls_restrained_S_all 1.016
_refine_ls_R_factor_all 0.0288
_refine_ls_R_factor_gt 0.0276
_refine_ls_shift/su_max 0.002
_refine_ls_shift/su_mean 0.000
_refine_ls_structure_factor_coef Fsqd
_refine_ls_weighting_details 'calc w=1/[\s^2^(Fo^2^)+(0.0417P)^2^+13.8314P] where P=(Fo^2^+2Fc^2^)/3'
_refine_ls_weighting_scheme calc
_refine_ls_wR_factor_gt 0.0752
_refine_ls_wR_factor_ref 0.0763
_reflns_number_gt 8302
_reflns_number_total 8674
_reflns_threshold_expression >2sigma(I)
_cod_data_source_file c8qo00892b2.cif
_cod_data_source_block 123
_cod_original_cell_volume 8818.6(4)
_cod_original_sg_symbol_H-M C_2/c
_cod_database_code 1554447

loop_
_symmetry_equiv_pos_as_xyz
'x, y, z'
'-x, y, -z+1/2'
'x+1/2, y+1/2, z'
'-x+1/2, y+1/2, -z+1/2'
'-x, -y, -z'
'x, -y, z-1/2'
'-x+1/2, -y+1/2, -z'
'x+1/2, -y+1/2, z-1/2'

loop_
_atom_site_label
_atom_site_type_symbol
_atom_site_fract_x
_atom_site_fract_y
_atom_site_fract_z
_atom_site_U_iso_or_equiv
_atom_site_adp_type
_atom_site_occupancy
_atom_site_symmetry_multiplicity
_atom_site_calc_flag
_atom_site_refinement_flags
C1 C 0.11933(7) 0.49912(14) 0.04855(8) 0.0284(4) Uani 1 1 d .
C2 C 0.11329(9) 0.56186(16) 0.00270(9) 0.0381(5) Uani 1 1 d .
H2 H 0.0922 0.5444 -0.0393 0.046 Uiso 1 1 calc R
C3 C 0.13884(9) 0.65033(16) 0.01986(10) 0.0400(5) Uani 1 1 d .
H3 H 0.1350 0.6945 -0.0108 0.048 Uiso 1 1 calc R
C4 C 0.16975(9) 0.67532(15) 0.08074(10) 0.0372(4) Uani 1 1 d .
H4 H 0.1873 0.7361 0.0925 0.045 Uiso 1 1 calc R
C5 C 0.17464(8) 0.60885(14) 0.12486(9) 0.0296(4) Uani 1 1 d .
C6 C 0.20148(8) 0.61356(15) 0.29047(9) 0.0325(4) Uani 1 1 d .
H6 H 0.2251 0.6717 0.3031 0.039 Uiso 1 1 calc R
C7 C 0.14360(9) 0.64820(18) 0.25981(11) 0.0444(5) Uani 1 1 d .
H7A H 0.1370 0.7028 0.2316 0.053 Uiso 1 1 calc R
H7B H 0.1184 0.5952 0.2367 0.053 Uiso 1 1 calc R
C8 C 0.13819(12) 0.6800(2) 0.31350(14) 0.0662(8) Uani 1 1 d .
H8A H 0.1515 0.7469 0.3260 0.079 Uiso 1 1 calc R
H8B H 0.1005 0.6772 0.3026 0.079 Uiso 1 1 calc R
C9 C 0.17178(12) 0.6094(2) 0.36443(13) 0.0612(7) Uani 1 1 d .
H9A H 0.1489 0.5597 0.3674 0.073 Uiso 1 1 calc R
H9B H 0.1916 0.6437 0.4042 0.073 Uiso 1 1 calc R
C10 C 0.21097(10) 0.56183(17) 0.34867(10) 0.0408(5) Uani 1 1 d .
H10A H 0.2482 0.5707 0.3826 0.049 Uiso 1 1 calc R
H10B H 0.2036 0.4917 0.3410 0.049 Uiso 1 1 calc R
C11 C 0.28692(8) 0.52731(16) 0.28177(9) 0.0370(4) Uani 1 1 d .
H11 H 0.3034 0.5917 0.2990 0.044 Uiso 1 1 calc R
C12 C 0.30692(10) 0.4917(2) 0.23955(13) 0.0591(7) Uani 1 1 d .
H12 H 0.3033 0.5270 0.2033 0.071 Uiso 1 1 calc R
C13 C 0.30765(9) 0.4538(2) 0.33478(11) 0.0486(5) Uani 1 1 d .
H13A H 0.3236 0.4874 0.3748 0.058 Uiso 1 1 calc R
H13B H 0.2784 0.4115 0.3300 0.058 Uiso 1 1 calc R
C14 C 0.3247(2) 0.3955(4) 0.2565(3) 0.0494(12) Uani 0.50 1 d P
H14A H 0.3521 0.3788 0.2462 0.059 Uiso 0.50 1 calc PR
H14B H 0.2947 0.3492 0.2359 0.059 Uiso 0.50 1 calc PR
C15 C 0.16226(8) 0.24573(14) 0.08043(9) 0.0307(4) Uani 1 1 d .
H15 H 0.1773 0.1944 0.1127 0.037 Uiso 1 1 calc R
C16 C 0.13533(9) 0.19582(18) 0.01673(10) 0.0432(5) Uani 1 1 d .
H16A H 0.1304 0.1259 0.0206 0.052 Uiso 1 1 calc R
H16B H 0.1001 0.2252 -0.0113 0.052 Uiso 1 1 calc R
C17 C 0.20938(8) 0.30452(16) 0.08479(9) 0.0357(4) Uani 1 1 d .
H17A H 0.2102 0.3708 0.1000 0.043 Uiso 1 1 calc R
H17B H 0.2438 0.2725 0.1127 0.043 Uiso 1 1 calc R
C18 C 0.19886(11) 0.3071(2) 0.01984(12) 0.0533(6) Uani 1 1 d .
H18A H 0.1748 0.3613 -0.0036 0.064 Uiso 1 1 calc R
H18B H 0.2326 0.3142 0.0199 0.064 Uiso 1 1 calc R
C19 C 0.17288(12) 0.2113(2) -0.00717(12) 0.0574(7) Uani 1 1 d .
H19A H 0.1997 0.1590 0.0067 0.069 Uiso 1 1 calc R
H19B H 0.1530 0.2138 -0.0525 0.069 Uiso 1 1 calc R
C20 C 0.06002(8) 0.24972(15) 0.07029(9) 0.0339(4) Uani 1 1 d .
H20 H 0.0441 0.2340 0.0258 0.041 Uiso 1 1 calc R
C21 C 0.07232(10) 0.15479(17) 0.10617(13) 0.0479(5) Uani 1 1 d .
H21A H 0.0887 0.1071 0.0917 0.057 Uiso 1 1 calc R
H21B H 0.0966 0.1657 0.1506 0.057 Uiso 1 1 calc R
C22 C 0.01741(12) 0.1206(2) 0.09241(17) 0.0705(8) Uani 1 1 d .
H22A H 0.0002 0.0796 0.0552 0.085 Uiso 1 1 calc R
H22B H 0.0206 0.0829 0.1273 0.085 Uiso 1 1 calc R
C23 C -0.01443(16) 0.2111(3) 0.0826(3) 0.1042(16) Uani 1 1 d .
H23A H -0.0208 0.2204 0.1170 0.125 Uiso 1 1 calc R
H23B H -0.0494 0.2062 0.0441 0.125 Uiso 1 1 calc R
C24 C 0.01688(9) 0.29596(18) 0.07918(12) 0.0479(6) Uani 1 1 d .
H24A H 0.0331 0.3344 0.1175 0.058 Uiso 1 1 calc R
H24B H -0.0064 0.3386 0.0442 0.058 Uiso 1 1 calc R
C25 C 0.17827(8) 0.32197(14) 0.24073(9) 0.0318(4) Uani 1 1 d .
C26 C 0.14820(8) 0.32221(14) 0.27512(9) 0.0344(4) Uani 1 1 d .
C27 C 0.16567(12) 0.26708(18) 0.32772(11) 0.0531(6) Uani 1 1 d .
H27 H 0.1954 0.2252 0.3412 0.064 Uiso 1 1 calc R
C28 C 0.13985(17) 0.2727(2) 0.36085(14) 0.0746(9) Uani 1 1 d .
H28 H 0.1523 0.2355 0.3971 0.089 Uiso 1 1 calc R
C29 C 0.09672(15) 0.3317(3) 0.34129(15) 0.0739(9) Uani 1 1 d .
H29 H 0.0792 0.3351 0.3640 0.089 Uiso 1 1 calc R
C30 C 0.07827(12) 0.3866(2) 0.28861(14) 0.0607(7) Uani 1 1 d .
H30 H 0.0481 0.4274 0.2751 0.073 Uiso 1 1 calc R
C31 C 0.10427(9) 0.38163(18) 0.25564(10) 0.0416(5) Uani 1 1 d .
H31 H 0.0918 0.4193 0.2195 0.050 Uiso 1 1 calc R
C32 C 0.00036(12) 0.5590(3) 0.13301(15) 0.0755(9) Uani 1 1 d D
H32 H -0.0040 0.4933 0.1405 0.091 Uiso 1 1 calc R
C33 C -0.02322(16) 0.6279(4) 0.1464(2) 0.0970(13) Uani 1 1 d .
H33 H -0.0449 0.6107 0.1627 0.116 Uiso 1 1 calc R
C34 C -0.01730(19) 0.7226(4) 0.1374(2) 0.1118(17) Uani 1 1 d .
H34 H -0.0345 0.7711 0.1476 0.134 Uiso 1 1 calc R
C35 C 0.01515(18) 0.7488(3) 0.1125(2) 0.1116(18) Uani 1 1 d .
H35 H 0.0209 0.8144 0.1063 0.134 Uiso 1 1 calc R
C36 C 0.03814(12) 0.6719(3) 0.09762(15) 0.0783(10) Uani 1 1 d .
H36 H 0.0591 0.6848 0.0796 0.094 Uiso 1 1 calc R
C37 C 0.03040(12) 0.5810(3) 0.10893(15) 0.0691(9) Uani 1 1 d D
H37 H 0.0468 0.5300 0.0995 0.083 Uiso 1 1 calc R
C38 C 0.1731(2) 0.0137(3) 0.40708(18) 0.0877(11) Uani 1 1 d .
H38 H 0.1604 -0.0164 0.3684 0.105 Uiso 1 1 calc R
C39 C 0.21066(19) 0.1003(3) 0.51848(18) 0.0828(11) Uani 1 1 d .
H39 H 0.2245 0.1306 0.5573 0.099 Uiso 1 1 calc R
C40 C 0.22463(18) 0.0390(3) 0.44185(19) 0.0819(10) Uani 1 1 d .
H40 H 0.2483 0.0266 0.4274 0.098 Uiso 1 1 calc R
C41 C 0.24333(18) 0.0818(3) 0.4970(2) 0.0855(11) Uani 1 1 d .
H41 H 0.2799 0.0989 0.5208 0.103 Uiso 1 1 calc R
C42 C 0.1588(2) 0.0767(3) 0.4857(2) 0.0855(13) Uani 1 1 d .
H42 H 0.1362 0.0900 0.5015 0.103 Uiso 1 1 calc R
C43 C 0.13798(17) 0.0324(3) 0.4284(2) 0.0921(12) Uani 1 1 d .
H43 H 0.1013 0.0154 0.4046 0.111 Uiso 1 1 calc R
C44 C 0.0249(3) -0.0526(5) 0.2514(3) 0.151(3) Uani 1 1 d .
H44A H 0.0210 -0.0868 0.2151 0.181 Uiso 1 1 calc R
H44B H 0.0515 -0.0879 0.2885 0.181 Uiso 1 1 calc R
C45 C 0.0437(2) 0.0451(7) 0.2529(3) 0.168(4) Uani 1 1 d .
H45A H 0.0486 0.0559 0.2176 0.202 Uiso 1 1 calc R
H45B H 0.0784 0.0554 0.2912 0.202 Uiso 1 1 calc R
C46 C 0.34958(16) 0.3955(3) 0.3301(2) 0.0879(12) Uani 1 1 d .
H46 H 0.3689 0.3392 0.3571 0.105 Uiso 1 1 calc R
C14' C 0.3584(4) 0.4277(5) 0.2887(5) 0.085(2) Uani 0.50 1 d P
H14C H 0.3640 0.3731 0.2675 0.101 Uiso 0.50 1 calc PR
H14D H 0.3909 0.4683 0.3078 0.101 Uiso 0.50 1 calc PR
H2N H 0.0793(11) 0.395(2) 0.0031(14) 0.050(8) Uiso 1 1 d .
H3N H 0.2236(11) 0.673(2) 0.1970(12) 0.048(7) Uiso 1 1 d .
N1 N 0.14915(6) 0.52240(11) 0.10870(7) 0.0264(3) Uani 1 1 d .
N2 N 0.09610(7) 0.40888(12) 0.03696(8) 0.0322(4) Uani 1 1 d .
N3 N 0.20511(8) 0.62643(13) 0.18603(8) 0.0370(4) Uani 1 1 d .
O1 O 0.21336(7) 0.25988(13) 0.25670(9) 0.0555(4) Uani 1 1 d .
O2 O 0.0000 0.1191(5) 0.2500 0.252(6) Uani 1 2 d S
P2 P 0.214173(19) 0.54067(3) 0.23908(2) 0.02787(10) Uani 1 1 d .
P3 P 0.119155(18) 0.32455(3) 0.09481(2) 0.02620(10) Uani 1 1 d .
Rh1 Rh 0.162418(5) 0.420254(9) 0.177118(5) 0.02389(5) Uani 1 1 d .

loop_
_atom_site_aniso_label
_atom_site_aniso_U_11
_atom_site_aniso_U_22
_atom_site_aniso_U_33
_atom_site_aniso_U_23
_atom_site_aniso_U_13
_atom_site_aniso_U_12
C1 0.0266(9) 0.0310(9) 0.0253(8) 0.0007(7) 0.0117(7) 0.0043(7)
C2 0.0422(11) 0.0393(11) 0.0255(9) 0.0039(8) 0.0122(9) 0.0029(9)
C3 0.0488(12) 0.0395(11) 0.0335(10) 0.0115(9) 0.0224(9) 0.0050(9)
C4 0.0449(11) 0.0318(10) 0.0373(10) 0.0027(8) 0.0229(9) -0.0052(9)
C5 0.0322(9) 0.0304(9) 0.0290(9) -0.0005(7) 0.0177(8) -0.0015(8)
C6 0.0359(10) 0.0334(10) 0.0281(9) -0.0066(8) 0.0163(8) -0.0038(8)
C7 0.0421(12) 0.0444(12) 0.0446(12) -0.0034(10) 0.0207(10) 0.0048(10)
C8 0.0621(17) 0.079(2) 0.0728(19) -0.0085(16) 0.0457(15) 0.0106(15)
C9 0.0653(17) 0.084(2) 0.0542(15) -0.0112(14) 0.0446(14) -0.0070(15)
C10 0.0499(13) 0.0448(12) 0.0299(10) -0.0044(9) 0.0220(10) -0.0040(10)
C11 0.0302(10) 0.0443(12) 0.0341(10) -0.0079(9) 0.0148(8) -0.0049(8)
C12 0.0473(14) 0.084(2) 0.0580(15) -0.0159(14) 0.0357(13) -0.0035(13)
C13 0.0380(12) 0.0547(14) 0.0446(13) 0.0034(11) 0.0152(10) 0.0056(10)
C14 0.047(3) 0.048(3) 0.065(3) -0.017(2) 0.037(3) -0.011(2)
C15 0.0321(9) 0.0332(10) 0.0289(9) 0.0003(8) 0.0171(8) 0.0023(8)
C16 0.0478(12) 0.0454(12) 0.0407(11) -0.0141(10) 0.0257(10) -0.0035(10)
C17 0.0315(10) 0.0427(11) 0.0356(10) 0.0005(9) 0.0191(8) 0.0008(8)
C18 0.0669(16) 0.0602(15) 0.0503(14) -0.0023(12) 0.0427(13) -0.0062(13)
C19 0.0687(17) 0.0709(18) 0.0475(14) -0.0160(13) 0.0406(13) -0.0075(14)
C20 0.0289(9) 0.0339(10) 0.0362(10) -0.0059(8) 0.0148(8) -0.0041(8)
C21 0.0432(12) 0.0382(12) 0.0651(15) 0.0041(11) 0.0299(12) -0.0023(10)
C22 0.0577(17) 0.0610(18) 0.102(2) 0.0095(17) 0.0479(17) -0.0127(14)
C23 0.077(2) 0.081(2) 0.195(5) 0.034(3) 0.099(3) 0.0129(19)
C24 0.0319(11) 0.0501(13) 0.0610(15) -0.0099(11) 0.0233(11) -0.0015(10)
C25 0.0347(10) 0.0282(9) 0.0304(9) 0.0005(7) 0.0153(8) 0.0006(8)
C26 0.0426(11) 0.0319(10) 0.0308(9) -0.0018(8) 0.0204(9) -0.0096(8)
C27 0.0786(18) 0.0426(13) 0.0422(12) 0.0077(10) 0.0339(13) -0.0025(12)
C28 0.124(3) 0.0656(19) 0.0585(17) 0.0098(14) 0.065(2) -0.0129(19)
C29 0.101(2) 0.084(2) 0.074(2) -0.0078(17) 0.071(2) -0.026(2)
C30 0.0572(16) 0.0750(18) 0.0696(18) -0.0087(15) 0.0467(15) -0.0099(14)
C31 0.0398(11) 0.0507(13) 0.0397(11) 0.0000(10) 0.0243(10) -0.0057(10)
C32 0.0440(15) 0.106(3) 0.0642(19) -0.0121(18) 0.0190(14) -0.0007(16)
C33 0.077(2) 0.132(4) 0.089(3) -0.013(3) 0.047(2) 0.013(3)
C34 0.092(3) 0.133(4) 0.093(3) -0.035(3) 0.035(2) 0.036(3)
C35 0.085(3) 0.086(3) 0.079(3) 0.006(2) -0.019(2) -0.005(2)
C36 0.0439(15) 0.117(3) 0.0537(17) 0.0075(18) 0.0103(13) 0.0017(18)
C37 0.0442(15) 0.094(3) 0.0564(17) -0.0134(15) 0.0165(13) 0.0033(14)
C38 0.134(4) 0.068(2) 0.076(2) 0.0027(18) 0.065(3) -0.001(2)
C39 0.109(3) 0.078(2) 0.071(2) 0.0138(18) 0.053(2) 0.031(2)
C40 0.107(3) 0.073(2) 0.093(3) 0.0108(19) 0.071(2) 0.019(2)
C41 0.092(3) 0.086(3) 0.084(2) 0.0074(19) 0.048(2) 0.0199(19)
C42 0.124(3) 0.068(2) 0.106(3) 0.043(2) 0.089(3) 0.041(2)
C43 0.086(3) 0.075(2) 0.110(3) 0.036(2) 0.047(2) 0.0032(19)
C44 0.171(7) 0.176(5) 0.078(3) 0.006(4) 0.044(5) 0.093(5)
C45 0.075(3) 0.340(12) 0.081(3) 0.005(6) 0.035(3) -0.061(5)
C46 0.082(2) 0.063(2) 0.134(4) 0.022(2) 0.066(2) 0.0329(18)
C14' 0.091(6) 0.060(4) 0.144(8) 0.009(4) 0.090(6) 0.019(4)
N1 0.0288(7) 0.0269(7) 0.0238(7) -0.0003(6) 0.0137(6) -0.0010(6)
N2 0.0322(9) 0.0325(9) 0.0212(8) -0.0024(6) 0.0060(7) -0.0011(7)
N3 0.0455(10) 0.0329(9) 0.0296(8) -0.0048(7) 0.0172(8) -0.0145(8)
O1 0.0602(11) 0.0469(10) 0.0619(11) 0.0201(8) 0.0331(9) 0.0258(8)
O2 0.427(16) 0.125(5) 0.070(3) 0.000 0.032(7) 0.000
P2 0.0303(2) 0.0303(2) 0.0226(2) -0.00375(17) 0.01332(18) -0.00421(18)
P3 0.0256(2) 0.0269(2) 0.0245(2) -0.00259(17) 0.01173(18) -0.00121(17)
Rh1 0.02552(8) 0.02499(8) 0.02141(8) -0.00095(4) 0.01226(6) -0.00090(5)

loop_
_atom_type_symbol
_atom_type_description
_atom_type_scat_dispersion_real
_atom_type_scat_dispersion_imag
_atom_type_scat_source
C C 0.0181 0.0091 'International Tables Vol C Tables 4.2.6.8 and 6.1.1.4'
H H 0.0000 0.0000 'International Tables Vol C Tables 4.2.6.8 and 6.1.1.4'
N N 0.0311 0.0180 'International Tables Vol C Tables 4.2.6.8 and 6.1.1.4'
O O 0.0492 0.0322 'International Tables Vol C Tables 4.2.6.8 and 6.1.1.4'
P P 0.2955 0.4335 'International Tables Vol C Tables 4.2.6.8 and 6.1.1.4'
Rh Rh 0.0927 3.6045 'International Tables Vol C Tables 4.2.6.8 and 6.1.1.4'

loop_
_geom_angle_atom_site_label_1
_geom_angle_atom_site_label_2
_geom_angle_atom_site_label_3
_geom_angle
_geom_angle_site_symmetry_1
N1 C1 N2 114.68(16) .
N1 C1 C2 121.97(18) .
N2 C1 C2 123.34(18) .
C3 C2 C1 118.22(19) .
C3 C2 H2 120.9 .
C1 C2 H2 120.9 .
C4 C3 C2 120.89(19) .
C4 C3 H3 119.6 .
C2 C3 H3 119.6 .
C3 C4 C5 118.28(19) .
C3 C4 H4 120.9 .
C5 C4 H4 120.9 .
N1 C5 N3 116.07(17) .
N1 C5 C4 121.50(17) .
N3 C5 C4 122.44(19) .
C7 C6 C10 103.98(18) .
C7 C6 P2 112.63(14) .
C10 C6 P2 115.35(15) .
C7 C6 H6 108.2 .
C10 C6 H6 108.2 .
P2 C6 H6 108.2 .
C8 C7 C6 103.38(19) .
C8 C7 H7A 111.1 .
C6 C7 H7A 111.1 .
C8 C7 H7B 111.1 .
C6 C7 H7B 111.1 .
H7A C7 H7B 109.1 .
C9 C8 C7 105.2(2) .
C9 C8 H8A 110.7 .
C7 C8 H8A 110.7 .
C9 C8 H8B 110.7 .
C7 C8 H8B 110.7 .
H8A C8 H8B 108.8 .
C8 C9 C10 107.2(2) .
C8 C9 H9A 110.3 .
C10 C9 H9A 110.3 .
C8 C9 H9B 110.3 .
C10 C9 H9B 110.3 .
H9A C9 H9B 108.5 .
C6 C10 C9 105.1(2) .
C6 C10 H10A 110.7 .
C9 C10 H10A 110.7 .
C6 C10 H10B 110.7 .
C9 C10 H10B 110.7 .
H10A C10 H10B 108.8 .
C13 C11 C12 106.2(2) .
C13 C11 P2 113.51(15) .
C12 C11 P2 111.07(15) .
C13 C11 H11 108.7 .
C12 C11 H11 108.7 .
P2 C11 H11 108.7 .
C14 C12 C11 107.5(3) .
C14 C12 C14' 37.6(3) .
C11 C12 C14' 99.8(3) .
C14 C12 H12 126.0 .
C11 C12 H12 126.0 .
C14' C12 H12 126.0 .
C46 C13 C11 104.6(2) .
C46 C13 H13A 110.8 .
C11 C13 H13A 110.8 .
C46 C13 H13B 110.8 .
C11 C13 H13B 110.8 .
H13A C13 H13B 108.9 .
C12 C14 C46 103.2(3) .
C12 C14 H14A 111.1 .
C46 C14 H14A 111.1 .
C12 C14 H14B 111.1 .
C46 C14 H14B 111.1 .
H14A C14 H14B 109.1 .
C16 C15 C17 105.25(16) .
C16 C15 P3 116.03(14) .
C17 C15 P3 110.42(14) .
C16 C15 H15 108.3 .
C17 C15 H15 108.3 .
P3 C15 H15 108.3 .
C19 C16 C15 105.73(18) .
C19 C16 H16A 110.6 .
C15 C16 H16A 110.6 .
C19 C16 H16B 110.6 .
C15 C16 H16B 110.6 .
H16A C16 H16B 108.7 .
C18 C17 C15 104.96(17) .
C18 C17 H17A 110.8 .
C15 C17 H17A 110.8 .
C18 C17 H17B 110.8 .
C15 C17 H17B 110.8 .
H17A C17 H17B 108.8 .
C19 C18 C17 104.4(2) .
C19 C18 H18A 110.9 .
C17 C18 H18A 110.9 .
C19 C18 H18B 110.9 .
C17 C18 H18B 110.9 .
H18A C18 H18B 108.9 .
C18 C19 C16 103.95(19) .
C18 C19 H19A 111.0 .
C16 C19 H19A 111.0 .
C18 C19 H19B 111.0 .
C16 C19 H19B 111.0 .
H19A C19 H19B 109.0 .
C24 C20 C21 103.25(18) .
C24 C20 P3 114.83(15) .
C21 C20 P3 112.99(15) .
C24 C20 H20 108.5 .
C21 C20 H20 108.5 .
P3 C20 H20 108.5 .
C22 C21 C20 103.3(2) .
C22 C21 H21A 111.1 .
C20 C21 H21A 111.1 .
C22 C21 H21B 111.1 .
C20 C21 H21B 111.1 .
H21A C21 H21B 109.1 .
C23 C22 C21 105.6(2) .
C23 C22 H22A 110.6 .
C21 C22 H22A 110.6 .
C23 C22 H22B 110.6 .
C21 C22 H22B 110.6 .
H22A C22 H22B 108.8 .
C22 C23 C24 108.2(2) .
C22 C23 H23A 110.1 .
C24 C23 H23A 110.1 .
C22 C23 H23B 110.1 .
C24 C23 H23B 110.1 .
H23A C23 H23B 108.4 .
C23 C24 C20 104.7(2) .
C23 C24 H24A 110.8 .
C20 C24 H24A 110.8 .
C23 C24 H24B 110.8 .
C20 C24 H24B 110.8 .
H24A C24 H24B 108.9 .
O1 C25 C26 116.04(18) .
O1 C25 Rh1 123.55(16) .
C26 C25 Rh1 120.36(14) .
C31 C26 C27 119.0(2) .
C31 C26 C25 119.90(18) .
C27 C26 C25 121.0(2) .
C26 C27 C28 120.4(3) .
C26 C27 H27 119.8 .
C28 C27 H27 119.8 .
C29 C28 C27 120.0(3) .
C29 C28 H28 120.0 .
C27 C28 H28 120.0 .
C28 C29 C30 120.5(3) .
C28 C29 H29 119.7 .
C30 C29 H29 119.7 .
C29 C30 C31 119.5(3) .
C29 C30 H30 120.2 .
C31 C30 H30 120.2 .
C26 C31 C30 120.5(2) .
C26 C31 H31 119.8 .
C30 C31 H31 119.8 .
C33 C32 C37 120.4(4) .
C33 C32 H32 119.8 .
C37 C32 H32 119.8 .
C32 C33 C34 121.8(5) .
C32 C33 H33 119.1 .
C34 C33 H33 119.1 .
C33 C34 C35 119.2(4) .
C33 C34 H34 120.4 .
C35 C34 H34 120.4 .
C36 C35 C34 116.4(4) .
C36 C35 H35 121.8 .
C34 C35 H35 121.8 .
C37 C36 C35 119.7(4) .
C37 C36 H36 120.1 .
C35 C36 H36 120.1 .
C32 C37 C36 122.4(4) .
C32 C37 H37 118.8 .
C36 C37 H37 118.8 .
C40 C38 C43 119.5(4) .
C40 C38 H38 120.3 .
C43 C38 H38 120.3 .
C42 C39 C41 120.9(4) .
C42 C39 H39 119.6 .
C41 C39 H39 119.6 .
C38 C40 C41 121.0(4) .
C38 C40 H40 119.5 .
C41 C40 H40 119.5 .
C39 C41 C40 120.7(4) .
C39 C41 H41 119.6 .
C40 C41 H41 119.6 .
C39 C42 C43 120.0(4) .
C39 C42 H42 120.0 .
C43 C42 H42 120.0 .
C42 C43 C38 117.9(4) .
C42 C43 H43 121.0 .
C38 C43 H43 121.0 .
C44 C44 C45 111.5(4) 2
C44 C44 H44A 109.3 2
C45 C44 H44A 109.3 .
C44 C44 H44B 109.3 2
C45 C44 H44B 109.3 .
H44A C44 H44B 108.0 .
C44 C45 O2 108.0(5) .
C44 C45 H45A 110.1 .
O2 C45 H45A 110.1 .
C44 C45 H45B 110.1 .
O2 C45 H45B 110.1 .
H45A C45 H45B 108.4 .
C14' C46 C13 112.9(4) .
C14' C46 C14 38.3(5) .
C13 C46 C14 100.9(3) .
C14' C46 H46 123.6 .
C13 C46 H46 123.6 .
C14 C46 H46 123.6 .
C46 C14' C12 108.7(5) .
C46 C14' H14C 109.9 .
C12 C14' H14C 109.9 .
C46 C14' H14D 109.9 .
C12 C14' H14D 109.9 .
H14C C14' H14D 108.3 .
C1 N1 C5 119.13(16) .
C1 N1 Rh1 120.62(12) .
C5 N1 Rh1 119.97(12) .
C1 N2 P3 119.84(13) .
C1 N2 H2N 116(2) .
P3 N2 H2N 122(2) .
C5 N3 P2 121.52(15) .
C5 N3 H3N 118(2) .
P2 N3 H3N 119(2) .
C45 O2 C45 101.0(7) 2
N3 P2 C6 100.05(9) .
N3 P2 C11 101.48(10) .
C6 P2 C11 103.40(9) .
N3 P2 Rh1 100.64(6) .
C6 P2 Rh1 126.48(7) .
C11 P2 Rh1 119.76(7) .
N2 P3 C20 101.88(9) .
N2 P3 C15 103.85(9) .
C20 P3 C15 102.80(9) .
N2 P3 Rh1 100.56(6) .
C20 P3 Rh1 129.39(7) .
C15 P3 Rh1 114.86(6) .
C25 Rh1 N1 176.74(7) .
C25 Rh1 P3 98.07(6) .
N1 Rh1 P3 81.35(4) .
C25 Rh1 P2 98.35(6) .
N1 Rh1 P2 81.66(4) .
P3 Rh1 P2 160.531(18) .

loop_
_geom_bond_atom_site_label_1
_geom_bond_atom_site_label_2
_geom_bond_distance
_geom_bond_site_symmetry_2
C1 N1 1.353(2) .
C1 N2 1.378(3) .
C1 C2 1.390(3) .
C2 C3 1.382(3) .
C2 H2 0.9500 .
C3 C4 1.376(3) .
C3 H3 0.9500 .
C4 C5 1.399(3) .
C4 H4 0.9500 .
C5 N1 1.356(2) .
C5 N3 1.359(3) .
C6 C7 1.532(3) .
C6 C10 1.535(3) .
C6 P2 1.8327(19) .
C6 H6 1.0000 .
C7 C8 1.518(3) .
C7 H7A 0.9900 .
C7 H7B 0.9900 .
C8 C9 1.512(4) .
C8 H8A 0.9900 .
C8 H8B 0.9900 .
C9 C10 1.543(3) .
C9 H9A 0.9900 .
C9 H9B 0.9900 .
C10 H10A 0.9900 .
C10 H10B 0.9900 .
C11 C13 1.542(3) .
C11 C12 1.543(3) .
C11 P2 1.834(2) .
C11 H11 1.0000 .
C12 C14 1.413(6) .
C12 C14' 1.636(9) .
C12 H12 1.0000 .
C13 C46 1.523(4) .
C13 H13A 0.9900 .
C13 H13B 0.9900 .
C14 C46 1.623(7) .
C14 H14A 0.9900 .
C14 H14B 0.9900 .
C15 C16 1.552(3) .
C15 C17 1.554(3) .
C15 P3 1.8395(19) .
C15 H15 1.0000 .
C16 C19 1.519(3) .
C16 H16A 0.9900 .
C16 H16B 0.9900 .
C17 C18 1.516(3) .
C17 H17A 0.9900 .
C17 H17B 0.9900 .
C18 C19 1.505(4) .
C18 H18A 0.9900 .
C18 H18B 0.9900 .
C19 H19A 0.9900 .
C19 H19B 0.9900 .
C20 C24 1.531(3) .
C20 C21 1.532(3) .
C20 P3 1.828(2) .
C20 H20 1.0000 .
C21 C22 1.532(3) .
C21 H21A 0.9900 .
C21 H21B 0.9900 .
C22 C23 1.503(5) .
C22 H22A 0.9900 .
C22 H22B 0.9900 .
C23 C24 1.518(4) .
C23 H23A 0.9900 .
C23 H23B 0.9900 .
C24 H24A 0.9900 .
C24 H24B 0.9900 .
C25 O1 1.236(3) .
C25 C26 1.525(3) .
C25 Rh1 1.9766(19) .
C26 C31 1.384(3) .
C26 C27 1.389(3) .
C27 C28 1.392(4) .
C27 H27 0.9500 .
C28 C29 1.363(5) .
C28 H28 0.9500 .
C29 C30 1.385(5) .
C29 H29 0.9500 .
C30 C31 1.393(3) .
C30 H30 0.9500 .
C31 H31 0.9500 .
C32 C33 1.318(5) .
C32 C37 1.339(5) .
C32 H32 0.9500 .
C33 C34 1.356(7) .
C33 H33 0.9500 .
C34 C35 1.432(7) .
C34 H34 0.9500 .
C35 C36 1.409(6) .
C35 H35 0.9500 .
C36 C37 1.335(5) .
C36 H36 0.9500 .
C37 H37 0.9500 .
C38 C40 1.343(6) .
C38 C43 1.410(6) .
C38 H38 0.9500 .
C39 C42 1.344(6) .
C39 C41 1.347(6) .
C39 H39 0.9500 .
C40 C41 1.351(6) .
C40 H40 0.9500 .
C41 H41 0.9500 .
C42 C43 1.399(6) .
C42 H42 0.9500 .
C43 H43 0.9500 .
C44 C44 1.420(14) 2
C44 C45 1.452(9) .
C44 H44A 0.9900 .
C44 H44B 0.9900 .
C45 O2 1.608(9) .
C45 H45A 0.9900 .
C45 H45B 0.9900 .
C46 C14' 1.284(9) .
C46 H46 1.0000 .
C14' H14C 0.9900 .
C14' H14D 0.9900 .
N1 Rh1 2.1161(15) .
N2 P3 1.7200(17) .
N2 H2N 0.76(3) .
N3 P2 1.7112(18) .
N3 H3N 0.80(3) .
O2 C45 1.608(9) 2
P2 Rh1 2.2571(5) .
P3 Rh1 2.2383(5) .
